data_7039975
loop_
_publ_author_name
'Fleischmann, Martin'
'Jones, James S.'
'Bal\'azs, G\'abor'
'Gabba\"i, Fran\,cois P'
'Scheer, Manfred'

_publ_section_title
;
 Supramolecular adducts based on weak interactions between the trimeric
 Lewis acid complex (perfluoro-ortho-phenylene)mercury and polypnictogen
 complexes.
;
_journal_issue 35
_journal_name_full 'Dalton transactions (Cambridge, England : 2003)'
_journal_page_first 13742
_journal_page_last 13749
_journal_paper_doi 10.1039/c6dt02507b
_journal_volume 45
_journal_year 2016
_chemical_formula_moiety 'C14 H10 Mo2 O4 Sb2, C18 F12 Hg3, C H2 Cl2'
_chemical_formula_sum 'C33 H12 Cl2 F12 Hg3 Mo2 O4 Sb2'
_chemical_formula_weight 1808.48
_space_group_crystal_system triclinic
_space_group_IT_number 2
_space_group_name_Hall '-P 1'
_space_group_name_H-M_alt 'P -1'
_symmetry_space_group_name_Hall '-P 1'
_symmetry_space_group_name_H-M 'P -1'
_atom_sites_solution_hydrogens geom
_atom_sites_solution_primary direct
_audit_creation_date 2015-04-10
_audit_creation_method
;
Olex2 1.2
(compiled 2015.01.26 svn.r3150 for OlexSys, GUI svn.r4998)
;
_audit_update_record
;
2016-06-20 deposited with the CCDC.
2016-07-20 downloaded from the CCDC.
;
_cell_angle_alpha 81.649(2)
_cell_angle_beta 71.018(2)
_cell_angle_gamma 63.354(2)
_cell_formula_units_Z 2
_cell_length_a 12.4435(3)
_cell_length_b 13.3321(3)
_cell_length_c 14.0134(4)
_cell_measurement_reflns_used 7051
_cell_measurement_temperature 123.00(14)
_cell_measurement_theta_max 28.7690
_cell_measurement_theta_min 3.1030
_cell_volume 1964.89(10)
_computing_cell_refinement
;
CrysAlisPro, Agilent Technologies,
Version 1.171.37.31 (release 14-01-2014 CrysAlis171 .NET)
(compiled Jan 14 2014,18:38:05)
;
_computing_data_collection
;
CrysAlisPro, Agilent Technologies,
Version 1.171.37.31 (release 14-01-2014 CrysAlis171 .NET)
(compiled Jan 14 2014,18:38:05)
;
_computing_data_reduction
;
CrysAlisPro, Agilent Technologies,
Version 1.171.37.31 (release 14-01-2014 CrysAlis171 .NET)
(compiled Jan 14 2014,18:38:05)
;
_computing_molecular_graphics 'Olex2 (Dolomanov et al., 2009)'
_computing_publication_material 'Olex2 (Dolomanov et al., 2009)'
_computing_structure_refinement 'ShelXL (Sheldrick, 2008)'
_computing_structure_solution 'ShelXT (Sheldrick, 2015)'
_diffrn_ambient_environment N~2~
_diffrn_ambient_temperature 123.00(14)
_diffrn_detector 'CCD plate'
_diffrn_detector_area_resol_mean 10.5431
_diffrn_detector_type Ruby
_diffrn_measured_fraction_theta_full 0.999
_diffrn_measured_fraction_theta_max 0.998
_diffrn_measurement_details
;
  1 omega  -86.00    8.00   0.5000   40.0000
omega____ theta____ kappa____ phi______ frames
    -      -12.8018  -57.0000  120.0000 188

  2 omega  -15.00   81.00   0.5000   40.0000
omega____ theta____ kappa____ phi______ frames
    -       13.8955   77.0000   30.0000 192

  3 omega   60.00   88.00   0.5000   40.0000
omega____ theta____ kappa____ phi______ frames
    -       13.8955   57.0000 -180.0000 56

  4 omega   57.00   82.00   0.5000   40.0000
omega____ theta____ kappa____ phi______ frames
    -       13.8955  178.0000   90.0000 50

  5 omega  -38.00  -12.00   0.5000   40.0000
omega____ theta____ kappa____ phi______ frames
    -       13.8955  -57.0000   90.0000 52

  6 omega  -64.00   41.00   0.5000   40.0000
omega____ theta____ kappa____ phi______ frames
    -       13.8955  -77.0000  -90.0000 210

  7 omega  -14.00   11.00   0.5000   40.0000
omega____ theta____ kappa____ phi______ frames
    -       13.8955   57.0000 -180.0000 50
;
_diffrn_measurement_device 'four-circle diffractometer'
_diffrn_measurement_device_type 'Xcalibur, Ruby, Gemini ultra'
_diffrn_measurement_method '\w scans'
_diffrn_orient_matrix_UB_11 0.0345794000
_diffrn_orient_matrix_UB_12 -0.0572804000
_diffrn_orient_matrix_UB_13 0.0103568000
_diffrn_orient_matrix_UB_21 -0.0154320000
_diffrn_orient_matrix_UB_22 -0.0161788000
_diffrn_orient_matrix_UB_23 -0.0379481000
_diffrn_orient_matrix_UB_31 0.0549412000
_diffrn_orient_matrix_UB_32 0.0005045000
_diffrn_orient_matrix_UB_33 -0.0362996000
_diffrn_radiation_monochromator graphite
_diffrn_radiation_probe x-ray
_diffrn_radiation_type MoK\a
_diffrn_radiation_wavelength 0.71073
_diffrn_reflns_av_R_equivalents 0.0321
_diffrn_reflns_av_unetI/netI 0.0744
_diffrn_reflns_Laue_measured_fraction_full 0.999
_diffrn_reflns_Laue_measured_fraction_max 0.998
_diffrn_reflns_limit_h_max 15
_diffrn_reflns_limit_h_min -15
_diffrn_reflns_limit_k_max 17
_diffrn_reflns_limit_k_min -16
_diffrn_reflns_limit_l_max 17
_diffrn_reflns_limit_l_min -17
_diffrn_reflns_number 19426
_diffrn_reflns_point_group_measured_fraction_full 0.999
_diffrn_reflns_point_group_measured_fraction_max 0.998
_diffrn_reflns_theta_full 25.242
_diffrn_reflns_theta_max 27.103
_diffrn_reflns_theta_min 2.787
_diffrn_source 'Enhance (Mo) X-ray Source'
_exptl_absorpt_coefficient_mu 13.877
_exptl_absorpt_correction_T_max 0.621
_exptl_absorpt_correction_T_min 0.331
_exptl_absorpt_correction_type gaussian
_exptl_absorpt_process_details
;
CrysAlisPro, Agilent Technologies,
Version 1.171.37.31 (release 14-01-2014 CrysAlis171 .NET)
(compiled Jan 14 2014,18:38:05)
Numerical absorption correction based on gaussian integration over
            a multifaceted crystal model
Empirical absorption correction using spherical harmonics,
 implemented in SCALE3 ABSPACK scaling algorithm.
;
_exptl_crystal_colour 'clear light orange'
_exptl_crystal_colour_lustre clear
_exptl_crystal_colour_modifier light
_exptl_crystal_colour_primary orange
_exptl_crystal_density_diffrn 3.057
_exptl_crystal_description block
_exptl_crystal_F_000 1620
_exptl_crystal_recrystallization_method 'Crystallization from DCM.'
_exptl_crystal_size_max 0.1217
_exptl_crystal_size_mid 0.0843
_exptl_crystal_size_min 0.0394
_refine_diff_density_max 2.144
_refine_diff_density_min -1.641
_refine_diff_density_rms 0.161
_refine_ls_extinction_method none
_refine_ls_goodness_of_fit_ref 0.813
_refine_ls_hydrogen_treatment constr
_refine_ls_matrix_type full
_refine_ls_number_parameters 550
_refine_ls_number_reflns 8644
_refine_ls_number_restraints 12
_refine_ls_restrained_S_all 0.814
_refine_ls_R_factor_all 0.0516
_refine_ls_R_factor_gt 0.0297
_refine_ls_shift/su_max 0.002
_refine_ls_shift/su_mean 0.000
_refine_ls_structure_factor_coef Fsqd
_refine_ls_weighting_details 'w=1/[\s^2^(Fo^2^)+(0.0149P)^2^] where P=(Fo^2^+2Fc^2^)/3'
_refine_ls_weighting_scheme calc
_refine_ls_wR_factor_gt 0.0462
_refine_ls_wR_factor_ref 0.0482
_reflns_Friedel_coverage 0.000
_reflns_number_gt 5727
_reflns_number_total 8644
_reflns_threshold_expression 'I > 2\s(I)'
_cod_data_source_file c6dt02507b2.cif
_cod_data_source_block abs2
_cod_depositor_comments 'Adding full bibliography for 7039972--7039981.cif.'
_cod_original_cell_volume 1964.90(9)
_cod_database_code 7039975
_shelxl_version_number 2014/6
_chemical_oxdiff_formula Hg3F12Cl2Mo2Sb2O4C33H12
_shelx_space_group_comment
;
The symmetry employed for this shelxl refinement is uniquely defined
by the following loop, which should always be used as a source of
symmetry information in preference to the above space-group names.
They are only intended as comments.
;
_reflns_odcompleteness_completeness 99.85
_reflns_odcompleteness_iscentric 1
_reflns_odcompleteness_theta 27.04
_olex2_refinement_description
;
1. Fixed Uiso
 At 1.2 times of:
  All C(H) groups, All C(H,H) groups
2. Restrained distances
 C33-Cl1 \\sim C33-Cl2 \\sim C34-Cl3 \\sim C34-Cl4
 with sigma of 0.02
3. Uiso/Uaniso restraints and constraints
Uanis(C34) \\sim Ueq: with sigma of 0.1 and sigma for terminal atoms of 0.2
4. Others
 Fixed Sof: C33(0.62) H33A(0.62) H33B(0.62) Cl1(0.62) Cl2(0.62) C34(0.38)
 H34A(0.38) H34B(0.38) Cl3(0.38) Cl4(0.38)
5.a Secondary CH2 refined with riding coordinates:
 C33(H33A,H33B), C34(H34A,H34B)
5.b Aromatic/amide H refined with riding coordinates:
 C3(H3), C4(H4), C5(H5), C6(H6), C7(H7), C10(H10), C11(H11), C12(H12),
 C13(H13), C14(H14)
;
_olex2_exptl_crystal_mounting_method 'mineral oil'
_olex2_submission_original_sample_id MF179_orangeblock
_olex2_submission_special_instructions 'No special instructions were received'

loop_
_space_group_symop_operation_xyz
'x, y, z'
'-x, -y, -z'

loop_
_atom_site_label
_atom_site_type_symbol
_atom_site_fract_x
_atom_site_fract_y
_atom_site_fract_z
_atom_site_U_iso_or_equiv
_atom_site_adp_type
_atom_site_occupancy
_atom_site_site_symmetry_order
_atom_site_calc_flag
_atom_site_refinement_flags_posn
_atom_site_refinement_flags_adp
_atom_site_refinement_flags_occupancy
_atom_site_disorder_assembly
_atom_site_disorder_group
C1 C 0.1516(6) 0.1098(6) 0.4399(5) 0.0362(16) Uani 1 1 d . . . . .
C2 C 0.0265(7) 0.0957(6) 0.3141(4) 0.0394(17) Uani 1 1 d . . . . .
C3 C 0.2735(6) -0.1336(5) 0.4242(5) 0.0439(18) Uani 1 1 d . . . . .
H3 H 0.2870 -0.1254 0.4835 0.053 Uiso 1 1 calc R . . . .
C4 C 0.1580(6) -0.1207(5) 0.4127(5) 0.0419(18) Uani 1 1 d . . . . .
H4 H 0.0825 -0.1029 0.4639 0.050 Uiso 1 1 calc R . . . .
C5 C 0.1774(6) -0.1395(5) 0.3112(5) 0.0450(18) Uani 1 1 d . . . . .
H5 H 0.1173 -0.1358 0.2834 0.054 Uiso 1 1 calc R . . . .
C6 C 0.3063(6) -0.1653(5) 0.2583(5) 0.0389(17) Uani 1 1 d . . . . .
H6 H 0.3452 -0.1817 0.1899 0.047 Uiso 1 1 calc R . . . .
C7 C 0.3634(6) -0.1613(5) 0.3279(5) 0.0425(18) Uani 1 1 d . . . . .
H7 H 0.4472 -0.1748 0.3132 0.051 Uiso 1 1 calc R . . . .
C8 C 0.5157(6) -0.0499(6) 0.1645(4) 0.0369(17) Uani 1 1 d . . . . .
C9 C 0.4708(6) 0.1669(6) 0.1037(5) 0.0417(17) Uani 1 1 d . . . . .
C10 C 0.4842(7) 0.2029(7) 0.2978(6) 0.059(2) Uani 1 1 d . . . . .
H10 H 0.4822 0.2702 0.2672 0.070 Uiso 1 1 calc R . . . .
C11 C 0.3886(7) 0.1890(8) 0.3780(6) 0.062(2) Uani 1 1 d . . . . .
H11 H 0.3113 0.2463 0.4093 0.074 Uiso 1 1 calc R . . . .
C12 C 0.4280(7) 0.0761(8) 0.4029(5) 0.054(2) Uani 1 1 d . . . . .
H12 H 0.3830 0.0452 0.4546 0.064 Uiso 1 1 calc R . . . .
C13 C 0.5493(6) 0.0160(7) 0.3356(5) 0.0480(19) Uani 1 1 d . . . . .
H13 H 0.5965 -0.0614 0.3341 0.058 Uiso 1 1 calc R . . . .
C14 C 0.5852(7) 0.0935(7) 0.2723(5) 0.051(2) Uani 1 1 d . . . . .
H14 H 0.6614 0.0770 0.2222 0.061 Uiso 1 1 calc R . . . .
C15 C -0.1682(6) 0.5340(6) 0.2865(5) 0.0452(19) Uani 1 1 d . . . . .
C16 C -0.2207(6) 0.4616(5) 0.2766(4) 0.0381(17) Uani 1 1 d . . . . .
C17 C -0.3426(7) 0.4846(6) 0.3331(5) 0.0424(18) Uani 1 1 d . . . . .
C18 C -0.4163(8) 0.5764(6) 0.3964(5) 0.052(2) Uani 1 1 d . . . . .
C19 C -0.3663(9) 0.6447(6) 0.4062(5) 0.056(2) Uani 1 1 d . . . . .
C20 C -0.2446(9) 0.6234(6) 0.3534(5) 0.049(2) Uani 1 1 d . . . . .
C21 C -0.0424(6) 0.2316(5) 0.0443(4) 0.0307(15) Uani 1 1 d . . . . .
C22 C 0.0644(6) 0.2320(5) -0.0323(4) 0.0312(15) Uani 1 1 d . . . . .
C23 C 0.1038(6) 0.1696(5) -0.1180(4) 0.0346(16) Uani 1 1 d . . . . .
C24 C 0.0436(6) 0.1121(6) -0.1330(5) 0.0422(17) Uani 1 1 d . . . . .
C25 C -0.0628(7) 0.1152(6) -0.0585(5) 0.0412(17) Uani 1 1 d . . . . .
C26 C -0.1028(6) 0.1727(5) 0.0282(5) 0.0382(16) Uani 1 1 d . . . . .
C27 C 0.2306(7) 0.4287(6) 0.0019(6) 0.0452(19) Uani 1 1 d . . . . .
C28 C 0.1713(7) 0.5016(6) 0.0853(5) 0.048(2) Uani 1 1 d . . . . .
C29 C 0.2224(8) 0.5742(6) 0.0911(7) 0.058(2) Uani 1 1 d . . . . .
C30 C 0.3251(9) 0.5780(7) 0.0156(9) 0.071(3) Uani 1 1 d . . . . .
C31 C 0.3843(8) 0.5054(8) -0.0657(8) 0.067(3) Uani 1 1 d . . . . .
C32 C 0.3370(7) 0.4319(7) -0.0715(6) 0.051(2) Uani 1 1 d . . . . .
O1 O 0.1228(4) 0.1541(4) 0.5159(3) 0.0530(13) Uani 1 1 d . . . . .
O2 O -0.0780(5) 0.1348(4) 0.3156(3) 0.0511(13) Uani 1 1 d . . . . .
O3 O 0.5806(4) -0.1366(4) 0.1271(3) 0.0409(12) Uani 1 1 d . . . . .
O4 O 0.5066(4) 0.2079(4) 0.0306(3) 0.0545(14) Uani 1 1 d . . . . .
F1 F -0.3942(4) 0.4175(3) 0.3243(3) 0.0569(11) Uani 1 1 d . . . . .
F2 F -0.5370(4) 0.5984(3) 0.4463(3) 0.0648(13) Uani 1 1 d . . . . .
F3 F -0.4393(4) 0.7341(4) 0.4675(3) 0.0807(15) Uani 1 1 d . . . . .
F4 F -0.1985(5) 0.6934(4) 0.3665(3) 0.0752(14) Uani 1 1 d . . . . .
F5 F 0.2069(3) 0.1671(3) -0.1945(2) 0.0545(11) Uani 1 1 d . . . . .
F6 F 0.0835(4) 0.0554(4) -0.2187(3) 0.0633(12) Uani 1 1 d . . . . .
F7 F -0.1244(4) 0.0602(3) -0.0721(3) 0.0580(11) Uani 1 1 d . . . . .
F8 F -0.2086(3) 0.1760(3) 0.0994(3) 0.0477(10) Uani 1 1 d . . . . .
F9 F 0.1677(5) 0.6469(4) 0.1676(4) 0.0780(15) Uani 1 1 d . . . . .
F10 F 0.3688(4) 0.6525(4) 0.0223(4) 0.0975(19) Uani 1 1 d . . . . .
F11 F 0.4842(4) 0.5088(4) -0.1374(4) 0.0902(17) Uani 1 1 d . . . . .
F12 F 0.3965(4) 0.3628(4) -0.1509(3) 0.0654(13) Uani 1 1 d . . . . .
Mo1 Mo 0.20121(5) 0.02001(5) 0.32020(4) 0.03067(14) Uani 1 1 d . . . . .
Mo2 Mo 0.41824(5) 0.09569(5) 0.23482(4) 0.03353(14) Uani 1 1 d . . . . .
Sb1 Sb 0.17021(4) 0.24078(4) 0.25212(3) 0.03756(12) Uani 1 1 d . . . . .
Sb2 Sb 0.28090(4) 0.07139(4) 0.11891(3) 0.03445(11) Uani 1 1 d . . . . .
Hg1 Hg 0.00674(3) 0.51586(2) 0.19326(2) 0.04659(8) Uani 1 1 d . . . . .
Hg2 Hg -0.12736(2) 0.33797(2) 0.16729(2) 0.03464(7) Uani 1 1 d . . . . .
Hg3 Hg 0.15981(2) 0.31986(2) -0.01658(2) 0.03644(7) Uani 1 1 d . . . . .
C33 C 0.1425(19) 0.6128(9) 0.3906(11) 0.085(6) Uani 0.62 1 d D . P A 1
H33A H 0.1967 0.6417 0.3407 0.103 Uiso 0.62 1 calc R . P A 1
H33B H 0.0569 0.6600 0.3889 0.103 Uiso 0.62 1 calc R . P A 1
Cl1 Cl 0.1825(7) 0.4797(3) 0.3548(4) 0.126(2) Uani 0.62 1 d D . P A 1
Cl2 Cl 0.1513(3) 0.6261(3) 0.5043(2) 0.0538(8) Uani 0.62 1 d D . P A 1
C34 C 0.1299(18) 0.587(2) 0.4432(19) 0.17(3) Uani 0.38 1 d D U P B 2
H34A H 0.0813 0.6602 0.4187 0.209 Uiso 0.38 1 calc R . P B 2
H34B H 0.1161 0.5935 0.5147 0.209 Uiso 0.38 1 calc R . P B 2
Cl3 Cl 0.0820(9) 0.4900(8) 0.4239(7) 0.112(3) Uani 0.38 1 d D . P B 2
Cl4 Cl 0.2862(9) 0.5442(9) 0.3799(9) 0.177(5) Uani 0.38 1 d D . P B 2

loop_
_atom_site_aniso_label
_atom_site_aniso_U_11
_atom_site_aniso_U_22
_atom_site_aniso_U_33
_atom_site_aniso_U_23
_atom_site_aniso_U_13
_atom_site_aniso_U_12
C1 0.034(4) 0.043(4) 0.034(4) 0.009(3) -0.010(3) -0.020(3)
C2 0.040(4) 0.045(4) 0.033(4) 0.011(3) -0.012(3) -0.021(4)
C3 0.036(4) 0.042(4) 0.050(4) 0.021(4) -0.015(3) -0.018(4)
C4 0.035(4) 0.037(4) 0.036(4) 0.013(3) -0.001(3) -0.011(3)
C5 0.041(4) 0.045(4) 0.058(5) 0.014(4) -0.019(4) -0.027(4)
C6 0.042(4) 0.034(4) 0.038(4) 0.006(3) -0.009(3) -0.018(3)
C7 0.037(4) 0.041(4) 0.044(4) 0.016(4) -0.007(3) -0.019(4)
C8 0.034(4) 0.064(5) 0.020(3) 0.008(3) -0.006(3) -0.031(4)
C9 0.045(5) 0.050(5) 0.050(4) -0.001(4) -0.019(4) -0.034(4)
C10 0.057(6) 0.077(6) 0.068(5) -0.018(5) -0.034(4) -0.035(5)
C11 0.048(5) 0.084(7) 0.057(5) -0.028(5) -0.025(4) -0.017(5)
C12 0.039(5) 0.096(7) 0.030(4) -0.012(4) -0.011(3) -0.029(5)
C13 0.048(5) 0.077(6) 0.037(4) 0.003(4) -0.026(4) -0.033(4)
C14 0.044(5) 0.084(6) 0.043(4) 0.001(4) -0.020(3) -0.039(5)
C15 0.052(5) 0.041(4) 0.036(4) 0.017(4) -0.017(3) -0.017(4)
C16 0.050(5) 0.028(4) 0.038(4) 0.007(3) -0.021(3) -0.015(4)
C17 0.051(5) 0.039(4) 0.039(4) 0.002(3) -0.014(4) -0.021(4)
C18 0.068(6) 0.041(5) 0.031(4) 0.002(4) -0.018(4) -0.008(5)
C19 0.093(7) 0.040(5) 0.033(4) -0.005(4) -0.030(4) -0.016(5)
C20 0.087(7) 0.034(4) 0.044(4) 0.003(4) -0.036(4) -0.029(5)
C21 0.032(4) 0.028(4) 0.035(3) 0.003(3) -0.015(3) -0.012(3)
C22 0.038(4) 0.027(4) 0.040(4) 0.007(3) -0.026(3) -0.016(3)
C23 0.031(4) 0.043(4) 0.035(4) 0.002(3) -0.014(3) -0.019(3)
C24 0.040(4) 0.045(4) 0.047(4) -0.011(4) -0.026(4) -0.011(4)
C25 0.045(5) 0.040(4) 0.056(4) -0.002(4) -0.032(4) -0.020(4)
C26 0.031(4) 0.035(4) 0.056(4) 0.002(4) -0.018(3) -0.018(3)
C27 0.054(5) 0.038(4) 0.071(5) 0.033(4) -0.043(4) -0.036(4)
C28 0.072(5) 0.037(4) 0.071(5) 0.031(4) -0.057(4) -0.038(4)
C29 0.074(6) 0.035(5) 0.092(6) 0.028(5) -0.059(5) -0.032(5)
C30 0.068(7) 0.054(6) 0.140(9) 0.052(6) -0.076(6) -0.052(5)
C31 0.058(6) 0.063(6) 0.115(8) 0.054(6) -0.057(6) -0.048(5)
C32 0.048(5) 0.058(5) 0.073(5) 0.037(5) -0.040(4) -0.041(5)
O1 0.052(3) 0.069(4) 0.037(3) -0.012(3) -0.009(2) -0.025(3)
O2 0.051(3) 0.048(3) 0.067(3) 0.018(3) -0.033(3) -0.027(3)
O3 0.035(3) 0.057(3) 0.033(2) -0.007(2) -0.002(2) -0.024(3)
O4 0.064(3) 0.068(4) 0.054(3) 0.021(3) -0.025(3) -0.050(3)
F1 0.055(3) 0.058(3) 0.051(2) -0.009(2) -0.003(2) -0.024(2)
F2 0.062(3) 0.058(3) 0.044(2) -0.004(2) -0.005(2) -0.006(2)
F3 0.114(4) 0.056(3) 0.056(3) -0.018(2) -0.038(3) -0.009(3)
F4 0.127(4) 0.052(3) 0.070(3) -0.002(2) -0.051(3) -0.042(3)
F5 0.039(2) 0.088(3) 0.037(2) -0.010(2) -0.0096(18) -0.026(2)
F6 0.051(3) 0.077(3) 0.068(3) -0.034(2) -0.028(2) -0.016(2)
F7 0.054(3) 0.052(3) 0.094(3) -0.015(2) -0.040(2) -0.028(2)
F8 0.036(2) 0.049(2) 0.064(2) 0.001(2) -0.0112(19) -0.026(2)
F9 0.098(4) 0.045(3) 0.133(4) 0.021(3) -0.077(3) -0.043(3)
F10 0.099(4) 0.066(3) 0.194(5) 0.067(3) -0.103(4) -0.071(3)
F11 0.079(3) 0.103(4) 0.129(4) 0.077(3) -0.064(3) -0.073(3)
F12 0.061(3) 0.079(3) 0.072(3) 0.041(3) -0.031(2) -0.048(3)
Mo1 0.0304(3) 0.0366(3) 0.0281(3) 0.0075(3) -0.0106(2) -0.0178(3)
Mo2 0.0352(3) 0.0480(4) 0.0290(3) 0.0027(3) -0.0135(2) -0.0257(3)
Sb1 0.0415(3) 0.0383(3) 0.0429(3) 0.0096(2) -0.0196(2) -0.0235(2)
Sb2 0.0403(3) 0.0510(3) 0.0274(2) 0.0097(2) -0.01626(19) -0.0310(2)
Hg1 0.0707(2) 0.03828(17) 0.05392(17) 0.01177(14) -0.03785(15) -0.03311(16)
Hg2 0.04138(17) 0.03246(15) 0.03568(14) 0.00236(12) -0.01347(12) -0.01981(13)
Hg3 0.04107(17) 0.04396(16) 0.03934(15) 0.01198(13) -0.02073(12) -0.02842(14)
C33 0.146(17) 0.030(8) 0.090(14) 0.021(9) -0.069(12) -0.029(9)
Cl1 0.253(7) 0.042(2) 0.117(4) 0.006(3) -0.121(4) -0.049(4)
Cl2 0.075(2) 0.0416(18) 0.0575(19) 0.0072(16) -0.0372(17) -0.0257(17)
C34 0.26(5) 0.05(2) 0.045(19) -0.002(17) -0.01(2) 0.05(3)
Cl3 0.152(8) 0.132(7) 0.133(7) 0.072(6) -0.098(6) -0.112(7)
Cl4 0.145(8) 0.219(11) 0.243(11) 0.149(10) -0.130(8) -0.135(8)

loop_
_atom_type_symbol
_atom_type_description
_atom_type_scat_dispersion_real
_atom_type_scat_dispersion_imag
_atom_type_scat_source
C C 0.0033 0.0016 'International Tables Vol C Tables 4.2.6.8 and 6.1.1.4'
H H 0.0000 0.0000 'International Tables Vol C Tables 4.2.6.8 and 6.1.1.4'
O O 0.0106 0.0060 'International Tables Vol C Tables 4.2.6.8 and 6.1.1.4'
F F 0.0171 0.0103 'International Tables Vol C Tables 4.2.6.8 and 6.1.1.4'
Cl Cl 0.1484 0.1585 'International Tables Vol C Tables 4.2.6.8 and 6.1.1.4'
Mo Mo -1.6832 0.6857 'International Tables Vol C Tables 4.2.6.8 and 6.1.1.4'
Sb Sb -0.5866 1.5461 'International Tables Vol C Tables 4.2.6.8 and 6.1.1.4'
Hg Hg -2.3894 9.2266 'International Tables Vol C Tables 4.2.6.8 and 6.1.1.4'

loop_
_exptl_crystal_face_index_h
_exptl_crystal_face_index_k
_exptl_crystal_face_index_l
_exptl_crystal_face_perp_dist
_exptl_oxdiff_crystal_face_indexfrac_h
_exptl_oxdiff_crystal_face_indexfrac_k
_exptl_oxdiff_crystal_face_indexfrac_l
_exptl_oxdiff_crystal_face_x
_exptl_oxdiff_crystal_face_y
_exptl_oxdiff_crystal_face_z
-14 0 -13 0.0103 -14.0675 -0.0605 -13.4721 -0.6225 0.7293 -0.2839
-3 -6 17 0.0490 -2.8139 -6.0741 16.6506 0.4231 -0.4902 -0.7621
0 -10 15 0.0505 -0.4965 -9.5223 15.3880 0.6876 -0.4222 -0.5907
6 -13 4 0.0283 5.7149 -13.0566 3.8895 0.9858 -0.0246 0.1662
-12 -8 9 0.0471 -12.3974 -7.8100 8.5176 0.1069 -0.0056 -0.9943
-10 8 0 0.0259 -10.2369 8.2690 0.1271 -0.8263 0.0194 -0.5629
-9 0 11 0.0420 -9.4761 0.0954 11.3736 -0.2153 -0.2869 -0.9334
-10 -18 -9 0.0374 -9.8344 -17.8509 -8.7205 0.5921 0.7715 -0.2328
-15 2 -6 0.0228 -14.5545 2.3398 -6.3762 -0.7034 0.4287 -0.5670
8 17 10 0.0394 7.6662 17.1273 10.4706 -0.6075 -0.7927 0.0498
-14 2 -13 0.0119 -13.5226 1.6937 -12.6208 -0.6953 0.6602 -0.2840
13 -4 9 0.0345 13.4088 -3.8599 8.6440 0.7743 -0.4725 0.4210
7 -4 -13 0.0502 6.5682 -4.3422 -12.7728 0.3436 0.4536 0.8223
13 0 14 0.0246 13.3528 -0.4254 14.3285 0.6345 -0.7429 0.2133
0 13 -11 0.0430 -0.4769 13.3750 -11.1364 -0.8980 0.2136 0.3848

loop_
_geom_angle_atom_site_label_1
_geom_angle_atom_site_label_2
_geom_angle_atom_site_label_3
_geom_angle
_geom_angle_site_symmetry_3
O1 C1 Mo1 173.8(6) .
O2 C2 Mo1 175.1(5) .
C4 C3 H3 126.6 .
C4 C3 Mo1 70.1(3) .
C7 C3 H3 126.6 .
C7 C3 C4 106.7(6) .
C7 C3 Mo1 73.8(3) .
Mo1 C3 H3 121.2 .
C3 C4 H4 125.7 .
C3 C4 Mo1 73.9(3) .
C5 C4 C3 108.7(6) .
C5 C4 H4 125.7 .
C5 C4 Mo1 72.7(3) .
Mo1 C4 H4 119.6 .
C4 C5 H5 126.2 .
C4 C5 C6 107.6(6) .
C4 C5 Mo1 71.7(4) .
C6 C5 H5 126.2 .
C6 C5 Mo1 74.2(4) .
Mo1 C5 H5 119.7 .
C5 C6 H6 126.1 .
C5 C6 Mo1 70.0(4) .
C7 C6 C5 107.8(6) .
C7 C6 H6 126.1 .
C7 C6 Mo1 73.3(4) .
Mo1 C6 H6 122.2 .
C3 C7 H7 125.4 .
C3 C7 Mo1 71.2(4) .
C6 C7 C3 109.2(6) .
C6 C7 H7 125.4 .
C6 C7 Mo1 72.2(4) .
Mo1 C7 H7 122.8 .
O3 C8 Mo2 174.0(6) .
O4 C9 Mo2 175.7(6) .
C11 C10 H10 126.6 .
C11 C10 C14 106.8(7) .
C11 C10 Mo2 73.8(4) .
C14 C10 H10 126.6 .
C14 C10 Mo2 70.7(4) .
Mo2 C10 H10 120.8 .
C10 C11 H11 125.4 .
C10 C11 Mo2 71.2(4) .
C12 C11 C10 109.1(7) .
C12 C11 H11 125.4 .
C12 C11 Mo2 73.5(4) .
Mo2 C11 H11 121.5 .
C11 C12 H12 126.0 .
C11 C12 C13 108.0(7) .
C11 C12 Mo2 72.3(4) .
C13 C12 H12 126.0 .
C13 C12 Mo2 69.7(3) .
Mo2 C12 H12 123.6 .
C12 C13 H13 126.0 .
C12 C13 Mo2 74.9(4) .
C14 C13 C12 107.9(7) .
C14 C13 H13 126.0 .
C14 C13 Mo2 71.9(4) .
Mo2 C13 H13 119.1 .
C10 C14 H14 126.0 .
C10 C14 Mo2 73.1(4) .
C13 C14 C10 108.1(7) .
C13 C14 H14 126.0 .
C13 C14 Mo2 72.8(4) .
Mo2 C14 H14 120.0 .
C16 C15 Hg1 120.8(5) .
C20 C15 C16 117.2(7) .
C20 C15 Hg1 121.7(6) .
C15 C16 Hg2 121.5(5) .
C17 C16 C15 118.4(6) .
C17 C16 Hg2 119.5(5) .
C16 C17 C18 122.3(7) .
F1 C17 C16 119.3(6) .
F1 C17 C18 118.4(7) .
C19 C18 C17 119.3(8) .
F2 C18 C17 120.0(8) .
F2 C18 C19 120.7(7) .
C18 C19 C20 120.3(8) .
F3 C19 C18 118.6(8) .
F3 C19 C20 121.1(8) .
C19 C20 C15 122.5(7) .
F4 C20 C15 119.4(8) .
F4 C20 C19 118.1(7) .
C22 C21 Hg2 121.2(5) .
C26 C21 C22 118.7(6) .
C26 C21 Hg2 119.2(5) .
C21 C22 Hg3 121.8(4) .
C23 C22 C21 116.8(6) .
C23 C22 Hg3 121.4(5) .
C24 C23 C22 123.9(6) .
C24 C23 F5 117.0(6) .
F5 C23 C22 119.1(6) .
C23 C24 C25 118.5(6) .
F6 C24 C23 121.6(6) .
F6 C24 C25 119.8(6) .
C26 C25 C24 119.6(6) .
F7 C25 C24 119.5(6) .
F7 C25 C26 120.9(6) .
C25 C26 C21 122.4(6) .
F8 C26 C21 119.1(6) .
F8 C26 C25 118.4(6) .
C28 C27 Hg3 121.2(5) .
C32 C27 C28 119.2(7) .
C32 C27 Hg3 119.6(6) .
C27 C28 Hg1 123.8(5) .
C29 C28 C27 117.9(7) .
C29 C28 Hg1 118.1(6) .
C30 C29 C28 121.5(9) .
F9 C29 C28 120.2(8) .
F9 C29 C30 118.2(8) .
C31 C30 C29 120.5(8) .
F10 C30 C29 119.7(10) .
F10 C30 C31 119.8(9) .
C32 C31 C30 118.7(8) .
F11 C31 C30 120.0(8) .
F11 C31 C32 121.3(10) .
C31 C32 C27 122.1(9) .
F12 C32 C27 120.7(7) .
F12 C32 C31 117.1(8) .
C1 Mo1 C2 89.7(3) .
C1 Mo1 C3 84.5(2) .
C1 Mo1 C4 93.8(2) .
C1 Mo1 C5 128.5(2) .
C1 Mo1 C6 142.9(2) .
C1 Mo1 C7 111.3(2) .
C1 Mo1 Mo2 85.74(18) .
C1 Mo1 Sb1 72.69(17) .
C1 Mo1 Sb2 128.66(17) .
C2 Mo1 C3 123.8(2) .
C2 Mo1 C4 89.2(2) .
C2 Mo1 C5 83.0(3) .
C2 Mo1 C6 112.6(3) .
C2 Mo1 C7 141.5(3) .
C2 Mo1 Mo2 129.73(18) .
C2 Mo1 Sb1 76.02(19) .
C2 Mo1 Sb2 88.93(17) .
C3 Mo1 C6 58.5(2) .
C3 Mo1 C7 35.0(2) .
C3 Mo1 Mo2 105.54(16) .
C3 Mo1 Sb1 150.16(18) .
C3 Mo1 Sb2 135.76(17) .
C4 Mo1 C3 36.0(2) .
C4 Mo1 C5 35.6(2) .
C4 Mo1 C6 59.0(2) .
C4 Mo1 C7 58.6(2) .
C4 Mo1 Mo2 141.00(16) .
C4 Mo1 Sb1 159.74(16) .
C4 Mo1 Sb2 137.53(17) .
C5 Mo1 C3 59.5(2) .
C5 Mo1 C6 35.7(2) .
C5 Mo1 C7 58.6(2) .
C5 Mo1 Mo2 135.83(17) .
C5 Mo1 Sb1 150.33(16) .
C5 Mo1 Sb2 102.18(16) .
C6 Mo1 C7 34.5(2) .
C6 Mo1 Mo2 100.13(16) .
C6 Mo1 Sb1 139.66(15) .
C6 Mo1 Sb2 82.94(15) .
C7 Mo1 Mo2 85.25(16) .
C7 Mo1 Sb1 139.95(16) .
C7 Mo1 Sb2 100.83(15) .
Sb1 Mo1 Mo2 54.853(17) .
Sb2 Mo1 Mo2 57.553(16) .
Sb2 Mo1 Sb1 57.264(16) .
C8 Mo2 C9 87.7(3) .
C8 Mo2 C10 130.3(3) .
C8 Mo2 C11 142.5(3) .
C8 Mo2 C12 110.8(3) .
C8 Mo2 C13 84.5(3) .
C8 Mo2 C14 94.7(3) .
C8 Mo2 Mo1 85.78(18) .
C8 Mo2 Sb1 126.82(18) .
C8 Mo2 Sb2 70.41(18) .
C9 Mo2 C10 84.0(3) .
C9 Mo2 C11 114.5(3) .
C9 Mo2 C12 141.5(3) .
C9 Mo2 C13 120.8(3) .
C9 Mo2 C14 87.6(3) .
C9 Mo2 Mo1 130.84(18) .
C9 Mo2 Sb1 89.60(19) .
C9 Mo2 Sb2 77.05(18) .
C10 Mo2 C11 35.1(2) .
C10 Mo2 C12 58.1(3) .
C10 Mo2 Mo1 134.2(2) .
C10 Mo2 Sb1 102.1(2) .
C10 Mo2 Sb2 151.6(2) .
C11 Mo2 C12 34.1(2) .
C11 Mo2 Mo1 99.2(2) .
C11 Mo2 Sb1 85.11(19) .
C11 Mo2 Sb2 141.36(19) .
C12 Mo2 Mo1 85.34(19) .
C12 Mo2 Sb1 103.66(18) .
C12 Mo2 Sb2 140.27(19) .
C13 Mo2 C10 59.3(3) .
C13 Mo2 C11 58.4(3) .
C13 Mo2 C12 35.4(2) .
C13 Mo2 Mo1 106.94(18) .
C13 Mo2 Sb1 138.97(18) .
C13 Mo2 Sb2 149.1(2) .
C14 Mo2 C10 36.2(2) .
C14 Mo2 C11 58.8(3) .
C14 Mo2 C12 58.5(2) .
C14 Mo2 C13 35.4(2) .
C14 Mo2 Mo1 141.51(17) .
C14 Mo2 Sb1 138.2(2) .
C14 Mo2 Sb2 158.74(18) .
Sb1 Mo2 Mo1 57.611(17) .
Sb1 Mo2 Sb2 57.312(17) .
Sb2 Mo2 Mo1 54.930(16) .
Mo2 Sb1 Mo1 67.536(19) .
Sb2 Sb1 Mo1 59.735(16) .
Sb2 Sb1 Mo2 63.005(18) .
Mo1 Sb2 Mo2 67.517(18) .
Sb1 Sb2 Mo1 63.001(17) .
Sb1 Sb2 Mo2 59.683(17) .
C28 Hg1 C15 172.6(2) .
C16 Hg2 C21 172.2(2) .
C22 Hg3 C27 171.6(2) .
H33A C33 H33B 107.3 .
Cl1 C33 H33A 108.1 .
Cl1 C33 H33B 108.1 .
Cl2 C33 H33A 108.1 .
Cl2 C33 H33B 108.1 .
Cl2 C33 Cl1 116.7(8) .
H34A C34 H34B 108.3 .
Cl3 C34 H34A 109.9 .
Cl3 C34 H34B 109.9 .
Cl4 C34 H34A 109.9 .
Cl4 C34 H34B 109.9 .
Cl4 C34 Cl3 109.0(12) .
C34 Cl3 Cl3 100.7(10) 2_566

loop_
_geom_bond_atom_site_label_1
_geom_bond_atom_site_label_2
_geom_bond_distance
_geom_bond_site_symmetry_2
C1 O1 1.164(7) .
C1 Mo1 1.968(7) .
C2 O2 1.158(7) .
C2 Mo1 1.969(7) .
C3 H3 0.9300 .
C3 C4 1.429(9) .
C3 C7 1.414(8) .
C3 Mo1 2.337(6) .
C4 H4 0.9300 .
C4 C5 1.403(8) .
C4 Mo1 2.288(6) .
C5 H5 0.9300 .
C5 C6 1.430(8) .
C5 Mo1 2.300(7) .
C6 H6 0.9300 .
C6 C7 1.400(9) .
C6 Mo1 2.356(6) .
C7 H7 0.9300 .
C7 Mo1 2.370(6) .
C8 O3 1.152(7) .
C8 Mo2 1.969(8) .
C9 O4 1.142(7) .
C9 Mo2 1.994(7) .
C10 H10 0.9300 .
C10 C11 1.408(10) .
C10 C14 1.432(10) .
C10 Mo2 2.321(7) .
C11 H11 0.9300 .
C11 C12 1.386(10) .
C11 Mo2 2.354(7) .
C12 H12 0.9300 .
C12 C13 1.421(9) .
C12 Mo2 2.369(6) .
C13 H13 0.9300 .
C13 C14 1.394(9) .
C13 Mo2 2.301(6) .
C14 H14 0.9300 .
C14 Mo2 2.290(6) .
C15 C16 1.429(9) .
C15 C20 1.389(9) .
C15 Hg1 2.067(7) .
C16 C17 1.376(9) .
C16 Hg2 2.067(6) .
C17 C18 1.381(9) .
C17 F1 1.351(8) .
C18 C19 1.354(10) .
C18 F2 1.347(8) .
C19 C20 1.366(10) .
C19 F3 1.343(8) .
C20 F4 1.354(8) .
C21 C22 1.412(8) .
C21 C26 1.387(8) .
C21 Hg2 2.068(6) .
C22 C23 1.384(8) .
C22 Hg3 2.079(6) .
C23 C24 1.364(9) .
C23 F5 1.369(7) .
C24 C25 1.381(9) .
C24 F6 1.341(7) .
C25 C26 1.359(9) .
C25 F7 1.343(7) .
C26 F8 1.356(7) .
C27 C28 1.408(10) .
C27 C32 1.401(9) .
C27 Hg3 2.086(7) .
C28 C29 1.399(10) .
C28 Hg1 2.058(8) .
C29 C30 1.385(11) .
C29 F9 1.337(9) .
C30 C31 1.384(12) .
C30 F10 1.354(9) .
C31 C32 1.372(10) .
C31 F11 1.335(9) .
C32 F12 1.336(9) .
Mo1 Mo2 3.1200(8) .
Mo1 Sb1 2.8509(7) .
Mo1 Sb2 2.7636(6) .
Mo2 Sb1 2.7606(7) .
Mo2 Sb2 2.8495(7) .
Sb1 Sb2 2.6914(7) .
C33 H33A 0.9700 .
C33 H33B 0.9700 .
C33 Cl1 1.719(10) .
C33 Cl2 1.672(11) .
C34 H34A 0.9700 .
C34 H34B 0.9700 .
C34 Cl3 1.733(16) .
C34 Cl4 1.710(15) .
Cl3 Cl3 2.37(2) 2_566

loop_
_geom_torsion_atom_site_label_1
_geom_torsion_atom_site_label_2
_geom_torsion_atom_site_label_3
_geom_torsion_atom_site_label_4
_geom_torsion
_geom_torsion_site_symmetry_4
C3 C4 C5 C6 0.5(7) .
C3 C4 C5 Mo1 -65.6(4) .
C4 C3 C7 C6 0.2(7) .
C4 C3 C7 Mo1 62.8(4) .
C4 C5 C6 C7 -0.3(7) .
C4 C5 C6 Mo1 -64.4(5) .
C5 C6 C7 C3 0.1(7) .
C5 C6 C7 Mo1 -61.9(4) .
C7 C3 C4 C5 -0.4(7) .
C7 C3 C4 Mo1 -65.3(4) .
C10 C11 C12 C13 -1.8(8) .
C10 C11 C12 Mo2 -62.7(5) .
C11 C10 C14 C13 0.6(7) .
C11 C10 C14 Mo2 65.5(5) .
C11 C12 C13 C14 2.2(7) .
C11 C12 C13 Mo2 -62.6(5) .
C12 C13 C14 C10 -1.7(7) .
C12 C13 C14 Mo2 -66.8(4) .
C14 C10 C11 C12 0.8(8) .
C14 C10 C11 Mo2 -63.4(5) .
C15 C16 C17 C18 1.7(9) .
C15 C16 C17 F1 179.6(5) .
C16 C15 C20 C19 -1.8(9) .
C16 C15 C20 F4 179.0(5) .
C16 C17 C18 C19 -2.1(9) .
C16 C17 C18 F2 176.7(5) .
C17 C18 C19 C20 0.5(10) .
C17 C18 C19 F3 179.5(5) .
C18 C19 C20 C15 1.4(10) .
C18 C19 C20 F4 -179.3(5) .
C20 C15 C16 C17 0.2(8) .
C20 C15 C16 Hg2 172.0(4) .
C21 C22 C23 C24 2.2(9) .
C21 C22 C23 F5 -179.9(5) .
C22 C21 C26 C25 0.2(9) .
C22 C21 C26 F8 -177.1(5) .
C22 C23 C24 C25 -0.4(10) .
C22 C23 C24 F6 178.1(6) .
C23 C24 C25 C26 -1.5(9) .
C23 C24 C25 F7 179.3(5) .
C24 C25 C26 C21 1.6(10) .
C24 C25 C26 F8 178.9(5) .
C26 C21 C22 C23 -2.0(8) .
C26 C21 C22 Hg3 179.0(4) .
C27 C28 C29 C30 2.6(9) .
C27 C28 C29 F9 178.4(5) .
C28 C27 C32 C31 -1.2(9) .
C28 C27 C32 F12 179.1(5) .
C28 C29 C30 C31 -3.4(11) .
C28 C29 C30 F10 177.5(6) .
C29 C30 C31 C32 1.9(11) .
C29 C30 C31 F11 -179.1(6) .
C30 C31 C32 C27 0.4(10) .
C30 C31 C32 F12 -179.9(6) .
C32 C27 C28 C29 -0.3(9) .
C32 C27 C28 Hg1 175.0(4) .
F1 C17 C18 C19 180.0(5) .
F1 C17 C18 F2 -1.2(8) .
F2 C18 C19 C20 -178.3(6) .
F2 C18 C19 F3 0.7(9) .
F3 C19 C20 C15 -177.5(5) .
F3 C19 C20 F4 1.7(9) .
F5 C23 C24 C25 -178.4(5) .
F5 C23 C24 F6 0.1(9) .
F6 C24 C25 C26 180.0(6) .
F6 C24 C25 F7 0.8(9) .
F7 C25 C26 C21 -179.2(5) .
F7 C25 C26 F8 -1.9(9) .
F9 C29 C30 C31 -179.3(6) .
F9 C29 C30 F10 1.6(10) .
F10 C30 C31 C32 -179.0(5) .
F10 C30 C31 F11 0.0(11) .
F11 C31 C32 C27 -178.6(6) .
F11 C31 C32 F12 1.1(10) .
Mo1 C3 C4 C5 64.9(4) .
Mo1 C3 C7 C6 -62.6(5) .
Mo1 C4 C5 C6 66.1(4) .
Mo1 C5 C6 C7 64.1(5) .
Mo1 C6 C7 C3 62.0(5) .
Mo2 C10 C11 C12 64.2(5) .
Mo2 C10 C14 C13 -64.8(5) .
Mo2 C11 C12 C13 60.9(4) .
Mo2 C12 C13 C14 64.8(4) .
Mo2 C13 C14 C10 65.1(4) .
Hg1 C15 C16 C17 -173.2(4) .
Hg1 C15 C16 Hg2 -1.5(6) .
Hg1 C15 C20 C19 171.6(5) .
Hg1 C15 C20 F4 -7.7(8) .
Hg1 C28 C29 C30 -173.0(5) .
Hg1 C28 C29 F9 2.8(8) .
Hg2 C16 C17 C18 -170.2(4) .
Hg2 C16 C17 F1 7.7(7) .
Hg2 C21 C22 C23 -171.2(4) .
Hg2 C21 C22 Hg3 9.7(6) .
Hg2 C21 C26 C25 169.6(5) .
Hg2 C21 C26 F8 -7.6(7) .
Hg3 C22 C23 C24 -178.8(5) .
Hg3 C22 C23 F5 -0.9(8) .
Hg3 C27 C28 C29 -178.4(4) .
Hg3 C27 C28 Hg1 -3.1(7) .
Hg3 C27 C32 C31 176.9(5) .
Hg3 C27 C32 F12 -2.7(8) .
Cl4 C34 Cl3 Cl3 150.6(14) 2_566
